data_8107512
loop_
_publ_author_name
'Bai, Shu-Fen'
'L\"u, Shuang'
'Li, Qian-Li'

_publ_section_title
;
 Crystal structure of
 bis(\m-benzeneselenolato)-(\m-[N-benzyl-N-(diphenylphosphanyl)-P,P-diphenylphosphinous
 amide])-tetracarbonyl diiron (Fe--Fe), C47H37Fe2NO4P2Se2
;
_journal_issue 4
_journal_name_full 'Zeitschrift f\"ur Kristallographie - New Crystal Structures'
_journal_page_first 619
_journal_page_last 621
_journal_paper_doi 10.1515/ncrs-2023-0119
_journal_volume 238
_journal_year 2023
_chemical_formula_sum 'C47 H37 Fe2 N O4 P2 Se2'
_chemical_formula_weight 1011.33
_space_group_crystal_system monoclinic
_space_group_IT_number 14
_space_group_name_Hall '-P 2yn'
_space_group_name_H-M_alt 'P 1 21/n 1'
_atom_sites_solution_hydrogens geom
_cell_angle_alpha 90
_cell_angle_beta 104.329(4)
_cell_angle_gamma 90
_cell_formula_units_Z 4
_cell_length_a 12.8144(11)
_cell_length_b 17.9714(15)
_cell_length_c 19.1077(17)
_cell_measurement_reflns_used 5830
_cell_measurement_temperature 298(2)
_cell_measurement_theta_max 27.7985
_cell_measurement_theta_min 2.265
_cell_volume 4263.5(6)
_computing_cell_refinement 'SAINT (BRUKER, 2009) [1]'
_computing_data_collection 'APEX2 (BRUKER, 2009) [1]'
_computing_data_reduction 'SADABS (BRUKER, 2009) [1]'
_computing_molecular_graphics 'Olex2 (Dolomanov et al., 2009) [4]'
_computing_publication_material 'Olex2 (Dolomanov et al., 2009) [4]'
_computing_structure_refinement 'SHELXL-2018/3 (Sheldrick, 2018) [3]'
_computing_structure_solution 'ShelXS (Sheldrick, 2008) [2]'
_diffrn_ambient_temperature 298(2)
_diffrn_measured_fraction_theta_full 0.996
_diffrn_measured_fraction_theta_max 0.996
_diffrn_measurement_device_type 'CCD area detector'
_diffrn_measurement_method 'phi and omega scans'
_diffrn_radiation_type MoK\a
_diffrn_radiation_wavelength 0.71073
_diffrn_reflns_av_R_equivalents 0.0628
_diffrn_reflns_av_unetI/netI 0.0757
_diffrn_reflns_Laue_measured_fraction_full 0.996
_diffrn_reflns_Laue_measured_fraction_max 0.996
_diffrn_reflns_limit_h_max 15
_diffrn_reflns_limit_h_min -14
_diffrn_reflns_limit_k_max 20
_diffrn_reflns_limit_k_min -21
_diffrn_reflns_limit_l_max 22
_diffrn_reflns_limit_l_min -21
_diffrn_reflns_number 20752
_diffrn_reflns_point_group_measured_fraction_full 0.996
_diffrn_reflns_point_group_measured_fraction_max 0.996
_diffrn_reflns_theta_full 25.019
_diffrn_reflns_theta_max 25.019
_diffrn_reflns_theta_min 2.072
_exptl_absorpt_coefficient_mu 2.508
_exptl_absorpt_correction_T_max 0.686
_exptl_absorpt_correction_T_min 0.505
_exptl_absorpt_correction_type multi-scan
_exptl_absorpt_process_details sadabs
_exptl_crystal_colour red
_exptl_crystal_density_diffrn 1.576
_exptl_crystal_description block
_exptl_crystal_F_000 2032
_exptl_crystal_size_max 0.400
_exptl_crystal_size_mid 0.300
_exptl_crystal_size_min 0.200
_refine_diff_density_max 0.863
_refine_diff_density_min -0.619
_refine_diff_density_rms 0.082
_refine_ls_extinction_coef .
_refine_ls_extinction_method none
_refine_ls_goodness_of_fit_ref 1.001
_refine_ls_hydrogen_treatment constr
_refine_ls_matrix_type full
_refine_ls_number_parameters 523
_refine_ls_number_reflns 7497
_refine_ls_number_restraints 13
_refine_ls_restrained_S_all 1.013
_refine_ls_R_factor_all 0.0898
_refine_ls_R_factor_gt 0.0420
_refine_ls_shift/su_max 0.001
_refine_ls_shift/su_mean 0.000
_refine_ls_structure_factor_coef Fsqd
_refine_ls_weighting_details 'w=1/[\s^2^(Fo^2^)+(0.0403P)^2^] where P=(Fo^2^+2Fc^2^)/3'
_refine_ls_weighting_scheme calc
_refine_ls_wR_factor_gt 0.0835
_refine_ls_wR_factor_ref 0.0968
_reflns_Friedel_coverage 0.000
_reflns_Friedel_fraction_full .
_reflns_Friedel_fraction_max .
_reflns_number_gt 4783
_reflns_number_total 7497
_reflns_threshold_expression 'I > 2\s(I)'
_cod_data_source_file suppl_j_ncrs-2023-0119_suppl_001.cif
_cod_data_source_block d
_cod_original_sg_symbol_H-M 'P 21/n'
_cod_database_code 8107512
_shelx_space_group_comment
; 
The symmetry employed for this shelxl refinement is uniquely defined 
by the following loop, which should always be used as a source of 
symmetry information in preference to the above space-group names. 
They are only intended as comments. 
;
_shelx_estimated_absorpt_t_min 0.434
_shelx_estimated_absorpt_t_max 0.634

loop_
_space_group_symop_operation_xyz
'x, y, z'
'-x+1/2, y+1/2, -z+1/2'
'-x, -y, -z'
'x-1/2, -y-1/2, z-1/2'

loop_
_atom_site_label
_atom_site_type_symbol
_atom_site_fract_x
_atom_site_fract_y
_atom_site_fract_z
_atom_site_U_iso_or_equiv
_atom_site_adp_type
_atom_site_occupancy
_atom_site_site_symmetry_order
_atom_site_calc_flag
_atom_site_refinement_flags_posn
_atom_site_refinement_flags_adp
_atom_site_refinement_flags_occupancy
_atom_site_disorder_assembly
_atom_site_disorder_group
Se1 Se 0.34560(4) 0.39990(2) 0.12828(2) 0.03566(13) Uani 1 1 d . . . . .
Se2 Se 0.17327(4) 0.39943(3) 0.21405(3) 0.04247(14) Uani 1 1 d . . . . .
Fe1 Fe 0.31532(5) 0.48452(3) 0.21620(3) 0.03467(17) Uani 1 1 d . . . . .
Fe2 Fe 0.35025(5) 0.34935(3) 0.24377(3) 0.03460(17) Uani 1 1 d . . . . .
N1 N 0.5685(3) 0.44975(17) 0.23994(17) 0.0312(8) Uani 1 1 d . . . . .
O1 O 0.2162(3) 0.6175(2) 0.1442(3) 0.1006(15) Uani 1 1 d . . . . .
O2 O 0.3225(3) 0.5187(2) 0.36395(19) 0.0723(11) Uani 1 1 d . . . . .
O3 O 0.3354(3) 0.1951(2) 0.1987(2) 0.0847(13) Uani 1 1 d . . . . .
O4 O 0.3460(3) 0.3088(2) 0.3879(2) 0.0796(12) Uani 1 1 d . . . . .
P1 P 0.47984(9) 0.52223(6) 0.23050(6) 0.0324(3) Uani 1 1 d . . . . .
P2 P 0.52543(9) 0.36803(6) 0.27027(6) 0.0316(3) Uani 1 1 d . . . . .
C1 C 0.2545(4) 0.5640(3) 0.1720(3) 0.0570(14) Uani 1 1 d . . . . .
C2 C 0.3195(4) 0.5058(3) 0.3051(3) 0.0465(13) Uani 1 1 d . . . . .
C3 C 0.3400(4) 0.2558(3) 0.2163(3) 0.0504(13) Uani 1 1 d . . . . .
C4 C 0.3483(4) 0.3272(3) 0.3317(3) 0.0467(12) Uani 1 1 d . . . . .
C5 C 0.5138(4) 0.5785(2) 0.1601(2) 0.0392(11) Uani 1 1 d . . . . .
C6 C 0.4659(5) 0.5652(3) 0.0895(3) 0.0640(16) Uani 1 1 d . . . . .
H6 H 0.411974 0.529400 0.077266 0.077 Uiso 1 1 calc R U . . .
C7 C 0.4967(5) 0.6045(3) 0.0354(3) 0.0799(19) Uani 1 1 d . . . . .
H7 H 0.464258 0.594000 -0.012720 0.096 Uiso 1 1 calc R U . . .
C8 C 0.5726(5) 0.6573(3) 0.0517(3) 0.0719(17) Uani 1 1 d . . . . .
H8 H 0.593520 0.682988 0.015111 0.086 Uiso 1 1 calc R U . . .
C9 C 0.6180(5) 0.6728(3) 0.1208(3) 0.0770(18) Uani 1 1 d . . . . .
H9 H 0.669804 0.710037 0.132193 0.092 Uiso 1 1 calc R U . . .
C10 C 0.5889(4) 0.6343(3) 0.1755(3) 0.0585(14) Uani 1 1 d . . . . .
H10 H 0.620709 0.646344 0.223370 0.070 Uiso 1 1 calc R U . . .
C11 C 0.5239(4) 0.5833(2) 0.3076(2) 0.0366(11) Uani 1 1 d . . . . .
C12 C 0.4668(4) 0.6485(3) 0.3076(3) 0.0507(13) Uani 1 1 d . . . . .
H12 H 0.412230 0.660874 0.267279 0.061 Uiso 1 1 calc R U . . .
C13 C 0.4894(5) 0.6950(3) 0.3658(3) 0.0600(15) Uani 1 1 d . . . . .
H13 H 0.449727 0.738430 0.365293 0.072 Uiso 1 1 calc R U . . .
C14 C 0.5703(5) 0.6778(3) 0.4249(3) 0.0639(16) Uani 1 1 d . . . . .
H14 H 0.585778 0.709722 0.464447 0.077 Uiso 1 1 calc R U . . .
C15 C 0.6275(4) 0.6151(3) 0.4262(3) 0.0595(15) Uani 1 1 d . . . . .
H15 H 0.682844 0.603759 0.466455 0.071 Uiso 1 1 calc R U . . .
C16 C 0.6041(4) 0.5674(3) 0.3677(2) 0.0436(12) Uani 1 1 d . . . . .
H16 H 0.643565 0.523712 0.369232 0.052 Uiso 1 1 calc R U . . .
C17 C 0.5849(3) 0.2931(2) 0.2300(2) 0.0358(11) Uani 1 1 d . . . . .
C18 C 0.5935(4) 0.2967(3) 0.1598(3) 0.0515(13) Uani 1 1 d . . . . .
H18 H 0.578647 0.341162 0.134266 0.062 Uiso 1 1 calc R U . . .
C19 C 0.6239(5) 0.2352(4) 0.1270(3) 0.0734(17) Uani 1 1 d . . . . .
H19 H 0.631483 0.238500 0.079885 0.088 Uiso 1 1 calc R U . . .
C20 C 0.6430(5) 0.1697(4) 0.1630(4) 0.080(2) Uani 1 1 d . . . . .
H20 H 0.663029 0.128170 0.140318 0.097 Uiso 1 1 calc R U . . .
C21 C 0.6331(4) 0.1643(3) 0.2314(4) 0.0701(17) Uani 1 1 d . . . . .
H21 H 0.645831 0.119223 0.255878 0.084 Uiso 1 1 calc R U . . .
C22 C 0.6039(4) 0.2262(3) 0.2648(3) 0.0498(13) Uani 1 1 d . . . . .
H22 H 0.596944 0.222348 0.311930 0.060 Uiso 1 1 calc R U . . .
C23 C 0.6018(3) 0.3680(2) 0.3639(2) 0.0337(10) Uani 1 1 d . . . . .
C24 C 0.7070(4) 0.3441(2) 0.3854(2) 0.0441(12) Uani 1 1 d . . . . .
H24 H 0.738486 0.320677 0.352375 0.053 Uiso 1 1 calc R U . . .
C25 C 0.7660(4) 0.3544(3) 0.4551(3) 0.0533(13) Uani 1 1 d . . . . .
H25 H 0.837064 0.338178 0.468760 0.064 Uiso 1 1 calc R U . . .
C26 C 0.7217(4) 0.3882(3) 0.5044(3) 0.0591(14) Uani 1 1 d . . . . .
H26 H 0.761918 0.395070 0.551597 0.071 Uiso 1 1 calc R U . . .
C27 C 0.6176(4) 0.4118(3) 0.4838(3) 0.0524(13) Uani 1 1 d . . . . .
H27 H 0.586768 0.434986 0.517318 0.063 Uiso 1 1 calc R U . . .
C28 C 0.5580(4) 0.4019(2) 0.4148(2) 0.0400(11) Uani 1 1 d . . . . .
H28 H 0.486951 0.418157 0.401850 0.048 Uiso 1 1 calc R U . . .
C29 C 0.7416(4) 0.4357(3) 0.1994(3) 0.0471(12) Uani 1 1 d D . . . .
C47 C 0.6856(3) 0.4673(2) 0.2525(2) 0.0409(11) Uani 1 1 d . . . . .
H47A H 0.693721 0.520932 0.252806 0.049 Uiso 1 1 calc R U . . .
H47B H 0.722053 0.449372 0.300201 0.049 Uiso 1 1 calc R U . . .
C30 C 0.7166(5) 0.4580(4) 0.1293(3) 0.086(2) Uani 1 1 d D . . . .
H30 H 0.663353 0.493561 0.113209 0.104 Uiso 1 1 calc R U . . .
C31 C 0.7707(7) 0.4277(4) 0.0820(4) 0.124(3) Uani 1 1 d D . . . .
H31 H 0.751924 0.441906 0.033689 0.149 Uiso 1 1 calc R U . . .
C32 C 0.8509(6) 0.3773(5) 0.1048(4) 0.112(3) Uani 1 1 d D . . . .
H32 H 0.886782 0.357085 0.072480 0.135 Uiso 1 1 calc R U . . .
C33 C 0.8779(5) 0.3572(4) 0.1746(4) 0.098(2) Uani 1 1 d D . . . .
H33 H 0.933579 0.323433 0.191022 0.118 Uiso 1 1 calc R U . . .
C34 C 0.8237(4) 0.3861(3) 0.2217(3) 0.0646(15) Uani 1 1 d D . . . .
H34 H 0.843204 0.371645 0.269969 0.077 Uiso 1 1 calc R U . . .
C35 C 0.2133(3) 0.3777(2) 0.0600(2) 0.0380(11) Uani 1 1 d D . . . .
C36 C 0.1846(3) 0.3063(2) 0.0402(2) 0.0511(13) Uani 1 1 d D . . . .
H36 H 0.225931 0.267134 0.064048 0.061 Uiso 1 1 calc R U . . .
C37 C 0.0952(4) 0.2916(3) -0.0148(2) 0.0602(15) Uani 1 1 d D . . . .
H37 H 0.077305 0.242546 -0.027787 0.072 Uiso 1 1 calc R U . . .
C38 C 0.0326(4) 0.3473(3) -0.0504(3) 0.0670(16) Uani 1 1 d D . . . .
H38 H -0.028288 0.336970 -0.087098 0.080 Uiso 1 1 calc R U . . .
C39 C 0.0614(5) 0.4190(3) -0.0310(4) 0.112(3) Uani 1 1 d D . . . .
H39 H 0.021560 0.458153 -0.056161 0.134 Uiso 1 1 calc R U . . .
C40 C 0.1488(4) 0.4339(3) 0.0255(3) 0.092(2) Uani 1 1 d D . . . .
H40 H 0.164164 0.482800 0.040424 0.110 Uiso 1 1 calc R U . . .
C41 C 0.1158(4) 0.4118(3) 0.2972(3) 0.0544(14) Uani 1 1 d . U . . .
C42 C 0.1027(4) 0.3510(4) 0.3371(3) 0.0767(17) Uani 1 1 d . U . . .
H42 H 0.125055 0.304232 0.325927 0.092 Uiso 1 1 calc R U . . .
C43 C 0.0547(5) 0.3604(5) 0.3954(4) 0.098(2) Uani 1 1 d . . . . .
H43 H 0.044689 0.319732 0.423142 0.117 Uiso 1 1 calc R U . . .
C44 C 0.0237(7) 0.4285(6) 0.4106(5) 0.117(3) Uani 1 1 d . . . . .
H44 H -0.005788 0.434530 0.450115 0.141 Uiso 1 1 calc R U . . .
C45 C 0.0340(6) 0.4892(5) 0.3699(5) 0.106(3) Uani 1 1 d . . . . .
H45 H 0.009584 0.535541 0.380624 0.127 Uiso 1 1 calc R U . . .
C46 C 0.0808(5) 0.4811(3) 0.3128(3) 0.0751(17) Uani 1 1 d . . . . .
H46 H 0.088883 0.522111 0.284893 0.090 Uiso 1 1 calc R U . . .

loop_
_atom_site_aniso_label
_atom_site_aniso_U_11
_atom_site_aniso_U_22
_atom_site_aniso_U_33
_atom_site_aniso_U_23
_atom_site_aniso_U_13
_atom_site_aniso_U_12
Se1 0.0295(3) 0.0460(3) 0.0287(2) -0.0047(2) 0.00174(19) -0.0059(2)
Se2 0.0249(3) 0.0580(3) 0.0427(3) -0.0077(2) 0.0049(2) -0.0058(2)
Fe1 0.0243(4) 0.0438(4) 0.0324(4) -0.0062(3) 0.0004(3) -0.0018(3)
Fe2 0.0257(4) 0.0453(4) 0.0309(4) -0.0009(3) 0.0034(3) -0.0033(3)
N1 0.022(2) 0.040(2) 0.032(2) 0.0025(16) 0.0053(16) -0.0006(16)
O1 0.079(3) 0.075(3) 0.125(4) 0.020(3) -0.018(3) 0.028(2)
O2 0.060(3) 0.113(3) 0.047(2) -0.031(2) 0.021(2) -0.018(2)
O3 0.091(3) 0.050(2) 0.106(3) -0.017(2) 0.012(3) -0.012(2)
O4 0.063(3) 0.128(3) 0.047(2) 0.021(2) 0.011(2) -0.019(2)
P1 0.0261(7) 0.0394(7) 0.0287(6) -0.0030(5) 0.0009(5) -0.0034(5)
P2 0.0261(7) 0.0391(6) 0.0278(6) -0.0026(5) 0.0030(5) 0.0013(5)
C1 0.042(3) 0.054(3) 0.064(4) -0.009(3) -0.009(3) 0.003(3)
C2 0.025(3) 0.071(3) 0.045(3) -0.014(3) 0.010(2) -0.014(2)
C3 0.043(3) 0.059(3) 0.046(3) 0.000(3) 0.005(2) -0.008(3)
C4 0.028(3) 0.071(3) 0.040(3) 0.006(3) 0.007(2) -0.002(2)
C5 0.035(3) 0.040(3) 0.040(3) 0.003(2) 0.004(2) -0.005(2)
C6 0.082(4) 0.065(4) 0.039(3) 0.000(3) 0.004(3) -0.032(3)
C7 0.122(6) 0.077(4) 0.039(3) 0.002(3) 0.018(3) -0.028(4)
C8 0.094(5) 0.063(4) 0.065(4) 0.011(3) 0.031(4) -0.025(3)
C9 0.082(5) 0.078(4) 0.067(4) 0.009(4) 0.013(4) -0.038(3)
C10 0.053(4) 0.067(4) 0.051(3) 0.004(3) 0.003(3) -0.025(3)
C11 0.033(3) 0.041(3) 0.036(3) -0.009(2) 0.008(2) -0.011(2)
C12 0.049(3) 0.049(3) 0.052(3) -0.012(3) 0.008(3) -0.003(3)
C13 0.077(4) 0.045(3) 0.061(4) -0.018(3) 0.022(3) -0.008(3)
C14 0.088(5) 0.057(4) 0.049(4) -0.025(3) 0.021(3) -0.022(3)
C15 0.065(4) 0.068(4) 0.041(3) -0.009(3) 0.005(3) -0.021(3)
C16 0.045(3) 0.048(3) 0.036(3) -0.007(2) 0.008(2) -0.013(2)
C17 0.030(3) 0.041(3) 0.035(3) -0.009(2) 0.004(2) 0.004(2)
C18 0.044(3) 0.067(3) 0.044(3) -0.013(3) 0.011(3) 0.001(3)
C19 0.063(4) 0.101(5) 0.061(4) -0.030(4) 0.025(3) 0.004(4)
C20 0.066(4) 0.082(5) 0.094(5) -0.045(4) 0.020(4) 0.012(4)
C21 0.055(4) 0.050(3) 0.097(5) -0.015(3) 0.004(3) 0.012(3)
C22 0.044(3) 0.051(3) 0.051(3) -0.003(3) 0.004(2) 0.005(2)
C23 0.032(3) 0.038(2) 0.030(2) -0.003(2) 0.006(2) 0.000(2)
C24 0.034(3) 0.054(3) 0.040(3) 0.000(2) 0.003(2) 0.004(2)
C25 0.037(3) 0.066(3) 0.046(3) 0.001(3) -0.009(3) -0.004(3)
C26 0.057(4) 0.075(4) 0.034(3) -0.004(3) -0.010(3) -0.009(3)
C27 0.058(4) 0.063(3) 0.034(3) -0.006(2) 0.007(3) -0.008(3)
C28 0.037(3) 0.051(3) 0.030(3) 0.002(2) 0.004(2) 0.000(2)
C29 0.022(3) 0.064(3) 0.057(3) -0.002(3) 0.014(2) -0.004(2)
C47 0.024(3) 0.052(3) 0.042(3) -0.002(2) -0.001(2) -0.006(2)
C30 0.077(5) 0.124(5) 0.072(5) 0.015(4) 0.046(4) 0.025(4)
C31 0.121(8) 0.195(9) 0.077(5) 0.015(5) 0.064(6) 0.017(6)
C32 0.061(5) 0.177(8) 0.115(7) -0.038(6) 0.052(5) -0.002(5)
C33 0.046(4) 0.137(6) 0.111(6) -0.045(5) 0.018(4) 0.003(4)
C34 0.033(3) 0.092(4) 0.068(4) -0.013(3) 0.013(3) 0.004(3)
C35 0.036(3) 0.047(3) 0.026(2) -0.005(2) -0.001(2) -0.003(2)
C36 0.048(3) 0.053(3) 0.044(3) -0.004(2) -0.004(2) 0.000(2)
C37 0.057(4) 0.062(4) 0.054(3) -0.020(3) -0.001(3) -0.012(3)
C38 0.053(4) 0.078(4) 0.055(4) -0.025(3) -0.014(3) 0.005(3)
C39 0.104(6) 0.070(4) 0.110(6) -0.011(4) -0.071(4) 0.021(4)
C40 0.099(5) 0.054(4) 0.084(5) -0.009(3) -0.049(4) 0.005(3)
C41 0.031(3) 0.076(4) 0.058(3) -0.012(3) 0.016(3) -0.014(3)
C42 0.050(4) 0.108(5) 0.078(4) -0.005(4) 0.025(3) -0.014(3)
C43 0.075(5) 0.142(7) 0.091(5) 0.006(5) 0.047(4) -0.025(5)
C44 0.094(6) 0.175(9) 0.102(7) -0.045(6) 0.062(5) -0.030(6)
C45 0.071(5) 0.134(7) 0.127(7) -0.058(6) 0.053(5) -0.011(5)
C46 0.058(4) 0.087(4) 0.088(5) -0.023(4) 0.033(4) -0.001(3)

loop_
_atom_type_symbol
_atom_type_description
_atom_type_scat_dispersion_real
_atom_type_scat_dispersion_imag
_atom_type_scat_source
C C 0.0033 0.0016 'International Tables Vol C Tables 4.2.6.8 and 6.1.1.4'
H H 0.0000 0.0000 'International Tables Vol C Tables 4.2.6.8 and 6.1.1.4'
Fe Fe 0.3463 0.8444 'International Tables Vol C Tables 4.2.6.8 and 6.1.1.4'
N N 0.0061 0.0033 'International Tables Vol C Tables 4.2.6.8 and 6.1.1.4'
O O 0.0106 0.0060 'International Tables Vol C Tables 4.2.6.8 and 6.1.1.4'
P P 0.1023 0.0942 'International Tables Vol C Tables 4.2.6.8 and 6.1.1.4'
Se Se -0.0929 2.2259 'International Tables Vol C Tables 4.2.6.8 and 6.1.1.4'

loop_
_geom_angle_atom_site_label_1
_geom_angle_atom_site_label_2
_geom_angle_atom_site_label_3
_geom_angle
_geom_angle_site_symmetry_1
_geom_angle_site_symmetry_3
C35 Se1 Fe1 110.19(12) . .
C35 Se1 Fe2 111.68(13) . .
Fe1 Se1 Fe2 63.71(2) . .
C41 Se2 Fe1 111.12(15) . .
C41 Se2 Fe2 112.63(16) . .
Fe1 Se2 Fe2 63.67(2) . .
C2 Fe1 C1 101.4(2) . .
C2 Fe1 P1 90.83(15) . .
C1 Fe1 P1 96.28(17) . .
C2 Fe1 Se1 150.23(17) . .
C1 Fe1 Se1 108.32(17) . .
P1 Fe1 Se1 88.01(4) . .
C2 Fe1 Se2 89.79(14) . .
C1 Fe1 Se2 105.72(17) . .
P1 Fe1 Se2 157.42(4) . .
Se1 Fe1 Se2 80.40(2) . .
C2 Fe1 Fe2 92.69(16) . .
C1 Fe1 Fe2 158.92(16) . .
P1 Fe1 Fe2 99.17(4) . .
Se1 Fe1 Fe2 58.25(2) . .
Se2 Fe1 Fe2 58.26(2) . .
C4 Fe2 C3 92.9(2) . .
C4 Fe2 P2 94.07(15) . .
C3 Fe2 P2 102.18(16) . .
C4 Fe2 Se1 170.51(17) . .
C3 Fe2 Se1 96.09(16) . .
P2 Fe2 Se1 86.85(4) . .
C4 Fe2 Se2 94.39(15) . .
C3 Fe2 Se2 107.17(16) . .
P2 Fe2 Se2 148.92(4) . .
Se1 Fe2 Se2 80.20(2) . .
C4 Fe2 Fe1 112.48(17) . .
C3 Fe2 Fe1 150.48(16) . .
P2 Fe2 Fe1 91.12(4) . .
Se1 Fe2 Fe1 58.04(2) . .
Se2 Fe2 Fe1 58.08(2) . .
C47 N1 P1 118.2(3) . .
C47 N1 P2 121.3(3) . .
P1 N1 P2 115.25(18) . .
N1 P1 C11 108.11(19) . .
N1 P1 C5 103.13(18) . .
C11 P1 C5 100.4(2) . .
N1 P1 Fe1 112.07(12) . .
C11 P1 Fe1 112.93(15) . .
C5 P1 Fe1 118.95(15) . .
N1 P2 C17 106.75(18) . .
N1 P2 C23 101.12(17) . .
C17 P2 C23 103.7(2) . .
N1 P2 Fe2 116.54(12) . .
C17 P2 Fe2 107.54(14) . .
C23 P2 Fe2 119.84(14) . .
O1 C1 Fe1 178.2(5) . .
O2 C2 Fe1 179.0(5) . .
O3 C3 Fe2 178.7(5) . .
O4 C4 Fe2 176.2(5) . .
C6 C5 C10 117.6(4) . .
C6 C5 P1 120.3(4) . .
C10 C5 P1 122.1(4) . .
C5 C6 C7 120.5(5) . .
C5 C6 H6 119.7 . .
C7 C6 H6 119.7 . .
C8 C7 C6 120.8(5) . .
C8 C7 H7 119.6 . .
C6 C7 H7 119.6 . .
C9 C8 C7 119.4(5) . .
C9 C8 H8 120.3 . .
C7 C8 H8 120.3 . .
C8 C9 C10 120.9(5) . .
C8 C9 H9 119.6 . .
C10 C9 H9 119.6 . .
C5 C10 C9 120.7(5) . .
C5 C10 H10 119.6 . .
C9 C10 H10 119.6 . .
C16 C11 C12 117.7(4) . .
C16 C11 P1 125.1(3) . .
C12 C11 P1 117.1(4) . .
C13 C12 C11 120.9(5) . .
C13 C12 H12 119.5 . .
C11 C12 H12 119.5 . .
C12 C13 C14 120.0(5) . .
C12 C13 H13 120.0 . .
C14 C13 H13 120.0 . .
C15 C14 C13 120.4(5) . .
C15 C14 H14 119.8 . .
C13 C14 H14 119.8 . .
C14 C15 C16 119.9(5) . .
C14 C15 H15 120.1 . .
C16 C15 H15 120.1 . .
C11 C16 C15 121.1(5) . .
C11 C16 H16 119.4 . .
C15 C16 H16 119.4 . .
C22 C17 C18 118.0(4) . .
C22 C17 P2 119.4(3) . .
C18 C17 P2 121.6(4) . .
C19 C18 C17 120.5(5) . .
C19 C18 H18 119.8 . .
C17 C18 H18 119.8 . .
C20 C19 C18 120.2(6) . .
C20 C19 H19 119.9 . .
C18 C19 H19 119.9 . .
C21 C20 C19 120.4(5) . .
C21 C20 H20 119.8 . .
C19 C20 H20 119.8 . .
C20 C21 C22 119.5(6) . .
C20 C21 H21 120.3 . .
C22 C21 H21 120.3 . .
C17 C22 C21 121.4(5) . .
C17 C22 H22 119.3 . .
C21 C22 H22 119.3 . .
C24 C23 C28 117.7(4) . .
C24 C23 P2 123.0(3) . .
C28 C23 P2 118.7(3) . .
C25 C24 C23 120.8(4) . .
C25 C24 H24 119.6 . .
C23 C24 H24 119.6 . .
C26 C25 C24 120.6(5) . .
C26 C25 H25 119.7 . .
C24 C25 H25 119.7 . .
C25 C26 C27 119.2(5) . .
C25 C26 H26 120.4 . .
C27 C26 H26 120.4 . .
C28 C27 C26 120.8(5) . .
C28 C27 H27 119.6 . .
C26 C27 H27 119.6 . .
C27 C28 C23 120.8(5) . .
C27 C28 H28 119.6 . .
C23 C28 H28 119.6 . .
C30 C29 C34 118.4(5) . .
C30 C29 C47 121.6(4) . .
C34 C29 C47 119.9(5) . .
C29 C47 N1 116.3(4) . .
C29 C47 H47A 108.2 . .
N1 C47 H47A 108.2 . .
C29 C47 H47B 108.2 . .
N1 C47 H47B 108.2 . .
H47A C47 H47B 107.4 . .
C29 C30 C31 119.7(6) . .
C29 C30 H30 120.1 . .
C31 C30 H30 120.1 . .
C32 C31 C30 121.1(7) . .
C32 C31 H31 119.5 . .
C30 C31 H31 119.5 . .
C33 C32 C31 119.1(7) . .
C33 C32 H32 120.4 . .
C31 C32 H32 120.4 . .
C32 C33 C34 120.3(7) . .
C32 C33 H33 119.9 . .
C34 C33 H33 119.9 . .
C29 C34 C33 121.3(6) . .
C29 C34 H34 119.3 . .
C33 C34 H34 119.3 . .
C36 C35 C40 118.2(4) . .
C36 C35 Se1 121.3(3) . .
C40 C35 Se1 120.3(3) . .
C35 C36 C37 120.6(4) . .
C35 C36 H36 119.7 . .
C37 C36 H36 119.7 . .
C38 C37 C36 121.3(5) . .
C38 C37 H37 119.3 . .
C36 C37 H37 119.3 . .
C37 C38 C39 118.3(5) . .
C37 C38 H38 120.9 . .
C39 C38 H38 120.9 . .
C38 C39 C40 120.6(5) . .
C38 C39 H39 119.7 . .
C40 C39 H39 119.7 . .
C35 C40 C39 120.9(5) . .
C35 C40 H40 119.6 . .
C39 C40 H40 119.6 . .
C42 C41 C46 120.6(5) . .
C42 C41 Se2 119.6(4) . .
C46 C41 Se2 119.6(4) . .
C41 C42 C43 118.9(6) . .
C41 C42 H42 120.6 . .
C43 C42 H42 120.6 . .
C44 C43 C42 119.4(7) . .
C44 C43 H43 120.3 . .
C42 C43 H43 120.3 . .
C43 C44 C45 122.0(7) . .
C43 C44 H44 119.0 . .
C45 C44 H44 119.0 . .
C44 C45 C46 119.3(7) . .
C44 C45 H45 120.3 . .
C46 C45 H45 120.3 . .
C45 C46 C41 119.7(6) . .
C45 C46 H46 120.2 . .
C41 C46 H46 120.2 . .

loop_
_geom_bond_atom_site_label_1
_geom_bond_atom_site_label_2
_geom_bond_distance
_geom_bond_site_symmetry_2
Se1 C35 1.908(4) .
Se1 Fe1 2.3680(7) .
Se1 Fe2 2.3735(8) .
Se2 C41 1.922(5) .
Se2 Fe1 2.3700(7) .
Se2 Fe2 2.3746(8) .
Fe1 C2 1.730(5) .
Fe1 C1 1.742(6) .
Fe1 P1 2.1664(12) .
Fe1 Fe2 2.5025(9) .
Fe2 C4 1.732(5) .
Fe2 C3 1.756(5) .
Fe2 P2 2.2013(13) .
N1 C47 1.494(5) .
N1 P1 1.708(3) .
N1 P2 1.719(3) .
O1 C1 1.148(6) .
O2 C2 1.139(5) .
O3 C3 1.140(5) .
O4 C4 1.131(5) .
P1 C11 1.811(4) .
P1 C5 1.819(4) .
P2 C17 1.810(4) .
P2 C23 1.814(4) .
C5 C6 1.359(6) .
C5 C10 1.371(6) .
C6 C7 1.387(7) .
C6 H6 0.9300 .
C7 C8 1.340(7) .
C7 H7 0.9300 .
C8 C9 1.333(7) .
C8 H8 0.9300 .
C9 C10 1.380(7) .
C9 H9 0.9300 .
C10 H10 0.9300 .
C11 C16 1.369(6) .
C11 C12 1.381(6) .
C12 C13 1.365(6) .
C12 H12 0.9300 .
C13 C14 1.366(7) .
C13 H13 0.9300 .
C14 C15 1.341(7) .
C14 H14 0.9300 .
C15 C16 1.382(6) .
C15 H15 0.9300 .
C16 H16 0.9300 .
C17 C22 1.366(6) .
C17 C18 1.375(6) .
C18 C19 1.375(7) .
C18 H18 0.9300 .
C19 C20 1.354(8) .
C19 H19 0.9300 .
C20 C21 1.348(8) .
C20 H20 0.9300 .
C21 C22 1.380(6) .
C21 H21 0.9300 .
C22 H22 0.9300 .
C23 C24 1.377(6) .
C23 C28 1.380(5) .
C24 C25 1.371(6) .
C24 H24 0.9300 .
C25 C26 1.356(6) .
C25 H25 0.9300 .
C26 C27 1.362(7) .
C26 H26 0.9300 .
C27 C28 1.362(6) .
C27 H27 0.9300 .
C28 H28 0.9300 .
C29 C30 1.358(6) .
C29 C34 1.365(6) .
C29 C47 1.492(6) .
C47 H47A 0.9700 .
C47 H47B 0.9700 .
C30 C31 1.380(6) .
C30 H30 0.9300 .
C31 C32 1.357(7) .
C31 H31 0.9300 .
C32 C33 1.343(7) .
C32 H32 0.9300 .
C33 C34 1.368(6) .
C33 H33 0.9300 .
C34 H34 0.9300 .
C35 C36 1.363(4) .
C35 C40 1.366(4) .
C36 C37 1.374(4) .
C36 H36 0.9300 .
C37 C38 1.355(4) .
C37 H37 0.9300 .
C38 C39 1.367(4) .
C38 H38 0.9300 .
C39 C40 1.375(4) .
C39 H39 0.9300 .
C40 H40 0.9300 .
C41 C42 1.366(7) .
C41 C46 1.380(7) .
C42 C43 1.411(8) .
C42 H42 0.9300 .
C43 C44 1.340(9) .
C43 H43 0.9300 .
C44 C45 1.366(10) .
C44 H44 0.9300 .
C45 C46 1.377(8) .
C45 H45 0.9300 .
C46 H46 0.9300 .

loop_
_geom_torsion_atom_site_label_1
_geom_torsion_atom_site_label_2
_geom_torsion_atom_site_label_3
_geom_torsion_atom_site_label_4
_geom_torsion
_geom_torsion_site_symmetry_1
_geom_torsion_site_symmetry_2
_geom_torsion_site_symmetry_3
_geom_torsion_site_symmetry_4
C47 N1 P1 C11 -53.1(3) . . . .
P2 N1 P1 C11 101.5(2) . . . .
C47 N1 P1 C5 52.7(3) . . . .
P2 N1 P1 C5 -152.7(2) . . . .
C47 N1 P1 Fe1 -178.2(2) . . . .
P2 N1 P1 Fe1 -23.5(2) . . . .
C47 N1 P2 C17 -57.8(3) . . . .
P1 N1 P2 C17 148.5(2) . . . .
C47 N1 P2 C23 50.4(3) . . . .
P1 N1 P2 C23 -103.4(2) . . . .
C47 N1 P2 Fe2 -177.9(2) . . . .
P1 N1 P2 Fe2 28.3(2) . . . .
N1 P1 C5 C6 88.7(4) . . . .
C11 P1 C5 C6 -159.7(4) . . . .
Fe1 P1 C5 C6 -36.0(5) . . . .
N1 P1 C5 C10 -90.1(4) . . . .
C11 P1 C5 C10 21.5(5) . . . .
Fe1 P1 C5 C10 145.2(4) . . . .
C10 C5 C6 C7 3.2(8) . . . .
P1 C5 C6 C7 -175.6(4) . . . .
C5 C6 C7 C8 -1.4(9) . . . .
C6 C7 C8 C9 -0.8(10) . . . .
C7 C8 C9 C10 1.1(10) . . . .
C6 C5 C10 C9 -3.0(8) . . . .
P1 C5 C10 C9 175.8(4) . . . .
C8 C9 C10 C5 0.9(9) . . . .
N1 P1 C11 C16 -9.3(4) . . . .
C5 P1 C11 C16 -116.9(4) . . . .
Fe1 P1 C11 C16 115.3(4) . . . .
N1 P1 C11 C12 175.5(3) . . . .
C5 P1 C11 C12 67.8(4) . . . .
Fe1 P1 C11 C12 -60.0(4) . . . .
C16 C11 C12 C13 -0.5(7) . . . .
P1 C11 C12 C13 175.1(4) . . . .
C11 C12 C13 C14 0.8(8) . . . .
C12 C13 C14 C15 -0.3(8) . . . .
C13 C14 C15 C16 -0.4(8) . . . .
C12 C11 C16 C15 -0.3(7) . . . .
P1 C11 C16 C15 -175.5(3) . . . .
C14 C15 C16 C11 0.7(7) . . . .
N1 P2 C17 C22 152.7(3) . . . .
C23 P2 C17 C22 46.3(4) . . . .
Fe2 P2 C17 C22 -81.6(4) . . . .
N1 P2 C17 C18 -39.4(4) . . . .
C23 P2 C17 C18 -145.7(4) . . . .
Fe2 P2 C17 C18 86.4(4) . . . .
C22 C17 C18 C19 -2.2(7) . . . .
P2 C17 C18 C19 -170.3(4) . . . .
C17 C18 C19 C20 1.8(8) . . . .
C18 C19 C20 C21 -0.5(9) . . . .
C19 C20 C21 C22 -0.3(9) . . . .
C18 C17 C22 C21 1.4(7) . . . .
P2 C17 C22 C21 169.8(4) . . . .
C20 C21 C22 C17 -0.1(8) . . . .
N1 P2 C23 C24 -82.3(4) . . . .
C17 P2 C23 C24 28.2(4) . . . .
Fe2 P2 C23 C24 148.1(3) . . . .
N1 P2 C23 C28 89.2(4) . . . .
C17 P2 C23 C28 -160.3(3) . . . .
Fe2 P2 C23 C28 -40.4(4) . . . .
C28 C23 C24 C25 -0.5(7) . . . .
P2 C23 C24 C25 171.1(4) . . . .
C23 C24 C25 C26 0.3(7) . . . .
C24 C25 C26 C27 0.0(8) . . . .
C25 C26 C27 C28 0.1(8) . . . .
C26 C27 C28 C23 -0.3(7) . . . .
C24 C23 C28 C27 0.6(6) . . . .
P2 C23 C28 C27 -171.4(3) . . . .
C30 C29 C47 N1 66.0(6) . . . .
C34 C29 C47 N1 -117.4(5) . . . .
P1 N1 C47 C29 -122.7(4) . . . .
P2 N1 C47 C29 84.2(4) . . . .
C34 C29 C30 C31 3.1(9) . . . .
C47 C29 C30 C31 179.7(6) . . . .
C29 C30 C31 C32 -2.0(12) . . . .
C30 C31 C32 C33 -0.2(13) . . . .
C31 C32 C33 C34 1.2(12) . . . .
C30 C29 C34 C33 -2.1(9) . . . .
C47 C29 C34 C33 -178.8(5) . . . .
C32 C33 C34 C29 0.0(10) . . . .
C40 C35 C36 C37 2.2(8) . . . .
Se1 C35 C36 C37 -172.7(4) . . . .
C35 C36 C37 C38 -0.5(8) . . . .
C36 C37 C38 C39 0.9(9) . . . .
C37 C38 C39 C40 -3.0(11) . . . .
C36 C35 C40 C39 -4.3(10) . . . .
Se1 C35 C40 C39 170.7(6) . . . .
C38 C39 C40 C35 4.8(12) . . . .
C46 C41 C42 C43 -1.2(9) . . . .
Se2 C41 C42 C43 -176.4(5) . . . .
C41 C42 C43 C44 -0.3(10) . . . .
C42 C43 C44 C45 2.0(13) . . . .
C43 C44 C45 C46 -2.2(13) . . . .
C44 C45 C46 C41 0.5(11) . . . .
C42 C41 C46 C45 1.1(9) . . . .
Se2 C41 C46 C45 176.3(5) . . . .
